data_7234333
loop_
_publ_author_name
'Denis Gentili'
'Nicola Demitri'
'Bernhard Schafer'
'Fabiola Liscio'
'Ilaria Bergenti'
'Giampiero Ruani'
'Mario Ruben'
'Massimiliano Cavallini'

_publ_section_title
;
 Multi-modal sensing in spin crossover compounds
;
_journal_name_full 'Journal of Materials Chemistry C'
_journal_page_first 7836
_journal_page_last 7844
_journal_paper_doi 10.1039/C5TC00845J
_journal_volume 3
_journal_year 2015
_chemical_formula_moiety 'C18 H12 Fe N14, 1.25CH4O'
_chemical_formula_sum 'C19.25 H17 Fe N14 O1.25'
_chemical_formula_weight 520.32
_space_group_crystal_system monoclinic
_space_group_IT_number 15
_space_group_name_Hall '-C 2yc'
_space_group_name_H-M_alt 'C 1 2/c 1'
_atom_sites_solution_hydrogens mixed
_atom_sites_solution_primary direct
_atom_sites_solution_secondary difmap
_cell_angle_alpha 90
_cell_angle_beta 129.178(9)
_cell_angle_gamma 90
_cell_formula_units_Z 8
_cell_length_a 23.843(5)
_cell_length_b 14.824(3)
_cell_length_c 15.571(2)
_cell_measurement_reflns_used 3430
_cell_measurement_temperature 100(2)
_cell_measurement_theta_max 29.085
_cell_measurement_theta_min 1.734
_cell_volume 4266.3(15)
_computing_cell_refinement XDS
_computing_data_collection 'Elettra XRD1 Data Collection SW'
_computing_data_reduction XDS
_computing_molecular_graphics 'Ortep3 for Windows - PyMol'
_computing_publication_material 'enCIFer - publCIF'
_computing_structure_refinement 'SHELXL-2013 (Sheldrick, 2013)'
_computing_structure_solution Sir2011
_diffrn_ambient_temperature 100(2)
_diffrn_measured_fraction_theta_full 0.980
_diffrn_measured_fraction_theta_max 0.975
_diffrn_measurement_device_type
;
'Huber 4-circles Kappa Goniometer, Pilatus 2M detector'
;
_diffrn_measurement_method 'Rotating crystal'
_diffrn_radiation_type Synchrotron
_diffrn_radiation_wavelength 0.700
_diffrn_reflns_av_R_equivalents 0.0165
_diffrn_reflns_av_unetI/netI 0.0231
_diffrn_reflns_Laue_measured_fraction_full 0.980
_diffrn_reflns_Laue_measured_fraction_max 0.975
_diffrn_reflns_limit_h_max 33
_diffrn_reflns_limit_h_min -33
_diffrn_reflns_limit_k_max 20
_diffrn_reflns_limit_k_min -20
_diffrn_reflns_limit_l_max 21
_diffrn_reflns_limit_l_min -21
_diffrn_reflns_number 11489
_diffrn_reflns_point_group_measured_fraction_full 0.980
_diffrn_reflns_point_group_measured_fraction_max 0.975
_diffrn_reflns_theta_full 24.835
_diffrn_reflns_theta_max 29.085
_diffrn_reflns_theta_min 1.734
_diffrn_source 'Elettra Synchrotron - XRD1 BL'
_diffrn_standards_decay_% 0
_diffrn_standards_interval_count 0
_diffrn_standards_number 0
_exptl_absorpt_coefficient_mu 0.723
_exptl_absorpt_correction_type none
_exptl_crystal_colour red
_exptl_crystal_density_diffrn 1.620
_exptl_crystal_description parallelepiped
_exptl_crystal_F_000 2132
_exptl_crystal_size_max 0.100
_exptl_crystal_size_mid 0.050
_exptl_crystal_size_min 0.050
_refine_diff_density_max 1.035
_refine_diff_density_min -0.819
_refine_diff_density_rms 0.088
_refine_ls_extinction_coef 0.0019(2)
_refine_ls_extinction_expression Fc^*^=kFc[1+0.001xFc^2^\l^3^/sin(2\q)]^-1/4^
_refine_ls_extinction_method 'SHELXL-2014/7 (Sheldrick 2014'
_refine_ls_goodness_of_fit_ref 1.079
_refine_ls_hydrogen_treatment mixed
_refine_ls_matrix_type full
_refine_ls_number_parameters 368
_refine_ls_number_reflns 5846
_refine_ls_number_restraints 36
_refine_ls_restrained_S_all 1.112
_refine_ls_R_factor_all 0.0484
_refine_ls_R_factor_gt 0.0458
_refine_ls_shift/su_max 0.042
_refine_ls_shift/su_mean 0.001
_refine_ls_structure_factor_coef Fsqd
_refine_ls_weighting_details 'w=1/[\s^2^(Fo^2^)+(0.0621P)^2^+7.9262P] where P=(Fo^2^+2Fc^2^)/3'
_refine_ls_weighting_scheme calc
_refine_ls_wR_factor_gt 0.1231
_refine_ls_wR_factor_ref 0.1254
_reflns_Friedel_coverage 0.000
_reflns_Friedel_fraction_full .
_reflns_Friedel_fraction_max .
_reflns_number_gt 5409
_reflns_number_total 5846
_reflns_threshold_expression 'I > 2\s(I)'
_cod_data_source_file J-Mater-Chem-C-2015-3-7836.cif
_cod_data_source_block FeSCO_M_100K
_cod_original_cell_volume 4266.3(13)
_cod_original_sg_symbol_H-M 'C 2/c'
_cod_database_code 7234333
_shelx_space_group_comment
;
The symmetry employed for this shelxl refinement is uniquely defined
by the following loop, which should always be used as a source of
symmetry information in preference to the above space-group names.
They are only intended as comments.
;
_shelx_estimated_absorpt_t_min 0.986
_shelx_estimated_absorpt_t_max 0.993

loop_
_space_group_symop_operation_xyz
'x, y, z'
'-x, y, -z+1/2'
'x+1/2, y+1/2, z'
'-x+1/2, y+1/2, -z+1/2'
'-x, -y, -z'
'x, -y, z-1/2'
'-x+1/2, -y+1/2, -z'
'x+1/2, -y+1/2, z-1/2'

loop_
_atom_site_label
_atom_site_type_symbol
_atom_site_fract_x
_atom_site_fract_y
_atom_site_fract_z
_atom_site_U_iso_or_equiv
_atom_site_adp_type
_atom_site_occupancy
_atom_site_site_symmetry_order
_atom_site_calc_flag
_atom_site_refinement_flags_posn
_atom_site_refinement_flags_adp
_atom_site_refinement_flags_occupancy
_atom_site_disorder_assembly
_atom_site_disorder_group
Fe1_1 Fe 0.21340(2) 0.96981(2) 0.12179(2) 0.02116(10) Uani 1 1 d . . . . .
N1_1 N 0.14614(8) 0.88088(11) 0.00716(12) 0.0233(3) Uani 1 1 d . . . . .
N2_1 N 0.13884(8) 0.82920(11) -0.07025(13) 0.0259(3) Uani 1 1 d . . . . .
N3_1 N 0.07721(8) 0.78357(12) -0.12301(13) 0.0275(3) Uani 1 1 d . . . . .
N4_1 N 0.04364(8) 0.80432(12) -0.08090(13) 0.0273(3) Uani 1 1 d . . . . .
N5_1 N 0.14046(8) 0.96862(10) 0.13813(13) 0.0221(3) Uani 1 1 d . . . . .
N6_1 N 0.21196(8) 1.07043(11) 0.27291(12) 0.0236(3) Uani 1 1 d . . . . .
N7_1 N 0.25405(8) 1.05858(11) 0.24143(13) 0.0239(3) Uani 1 1 d . . . . .
N8_1 N 0.17886(8) 1.06674(11) 0.01043(13) 0.0239(3) Uani 1 1 d . . . . .
N9_1 N 0.12298(8) 1.12316(12) -0.05329(14) 0.0282(3) Uani 1 1 d . . . . .
N10_1 N 0.13571(9) 1.17357(12) -0.11021(14) 0.0305(3) Uani 1 1 d . . . . .
N11_1 N 0.19932(9) 1.15078(12) -0.08506(14) 0.0287(3) Uani 1 1 d . . . . .
N12_1 N 0.28993(8) 0.97078(10) 0.11319(13) 0.0226(3) Uani 1 1 d . . . . .
N13_1 N 0.33564(8) 0.85742(11) 0.23780(13) 0.0244(3) Uani 1 1 d . . . . .
N14_1 N 0.27584(8) 0.87418(11) 0.23030(13) 0.0234(3) Uani 1 1 d . . . . .
C1_1 C 0.08713(9) 0.86427(13) -0.00127(15) 0.0241(3) Uani 1 1 d . . . . .
C2_1 C 0.08212(9) 0.91344(13) 0.07406(14) 0.0241(3) Uani 1 1 d . . . . .
C3_1 C 0.02903(9) 0.91161(15) 0.08549(16) 0.0295(4) Uani 1 1 d . . . . .
H3_1 H -0.0116 0.8728 0.0410 0.035 Uiso 1 1 calc R U . . .
C4_1 C 0.03672(10) 0.96797(15) 0.16373(17) 0.0306(4) Uani 1 1 d . . . . .
H4_1 H 0.0007 0.9678 0.1725 0.037 Uiso 1 1 calc R U . . .
C5_1 C 0.09640(10) 1.02467(14) 0.22946(16) 0.0277(4) Uani 1 1 d . . . . .
H5_1 H 0.1018 1.0640 0.2824 0.033 Uiso 1 1 calc R U . . .
C6_1 C 0.14758(9) 1.02093(12) 0.21402(15) 0.0234(3) Uani 1 1 d . . . . .
C7_1 C 0.24303(10) 1.13030(13) 0.35815(15) 0.0280(4) Uani 1 1 d . . . . .
H7_1 H 0.2243 1.1495 0.3938 0.034 Uiso 1 1 calc R U . . .
C8_1 C 0.30650(11) 1.15731(14) 0.38231(16) 0.0312(4) Uani 1 1 d . . . . .
H8_1 H 0.3407 1.1987 0.4382 0.037 Uiso 1 1 calc R U . . .
C9_1 C 0.31099(10) 1.11131(14) 0.30749(16) 0.0281(4) Uani 1 1 d . . . . .
H9_1 H 0.3496 1.1174 0.3049 0.034 Uiso 1 1 calc R U . . .
C10_1 C 0.22472(9) 1.08564(13) -0.01053(15) 0.0246(3) Uani 1 1 d . . . . .
C11_1 C 0.29059(9) 1.03201(12) 0.04953(15) 0.0240(3) Uani 1 1 d . . . . .
C12_1 C 0.34819(10) 1.03709(15) 0.04857(18) 0.0304(4) Uani 1 1 d . . . . .
H12_1 H 0.3490 1.0811 0.0050 0.037 Uiso 1 1 calc R U . . .
C13_1 C 0.40484(11) 0.97596(15) 0.11321(19) 0.0324(4) Uani 1 1 d . . . . .
H13_1 H 0.4446 0.9779 0.1131 0.039 Uiso 1 1 calc R U . . .
C14_1 C 0.40408(9) 0.91242(14) 0.17764(16) 0.0285(4) Uani 1 1 d . . . . .
H14_1 H 0.4423 0.8702 0.2214 0.034 Uiso 1 1 calc R U . . .
C15_1 C 0.34493(9) 0.91317(12) 0.17536(15) 0.0236(3) Uani 1 1 d . . . . .
C16_1 C 0.37878(10) 0.79345(14) 0.31609(16) 0.0292(4) Uani 1 1 d . . . . .
H16_1 H 0.4230 0.7708 0.3365 0.035 Uiso 1 1 calc R U . . .
C17_1 C 0.34616(10) 0.76817(14) 0.35965(16) 0.0297(4) Uani 1 1 d . . . . .
H17_1 H 0.3631 0.7247 0.4161 0.036 Uiso 1 1 calc R U . . .
C18_1 C 0.28234(10) 0.81987(13) 0.30368(15) 0.0270(4) Uani 1 1 d . . . . .
H18_1 H 0.2485 0.8162 0.3168 0.032 Uiso 1 1 calc R U . . .
OA_11 O 0.08319(15) 1.3243(3) -0.2648(3) 0.0828(12) Uani 0.75 1 d D . P A 1
HOA_11 H 0.1012(8) 1.2701(13) -0.220(2) 0.124 Uiso 0.75 1 d D U P B 1
CA_11 C 0.00962(17) 1.3144(5) -0.3591(4) 0.112(2) Uani 0.75 1 d D . P A 1
H3A_11 H 0.0046(5) 1.2743(13) -0.4204(8) 0.168 Uiso 0.75 1 d D U P C 1
H2A_11 H -0.0199(4) 1.2824(14) -0.3373(9) 0.168 Uiso 0.75 1 d D U P D 1
H1A_11 H -0.0143(5) 1.3785(6) -0.3943(12) 0.168 Uiso 0.75 1 d D U P E 1
OB_11 O 0.0561(5) 1.3308(8) -0.2399(6) 0.0828(12) Uani 0.25 1 d D . P F 2
HOB_11 H 0.0267(12) 1.305(3) -0.2230(12) 0.124 Uiso 0.25 1 d D U P G 2
CB_11 C 0.0262(5) 1.3113(8) -0.3504(6) 0.112(2) Uani 0.25 1 d D . P F 2
H3B_11 H 0.0623(7) 1.2705(15) -0.3520(11) 0.168 Uiso 0.25 1 d D U P H 2
H2B_11 H -0.0237(6) 1.2761(14) -0.3921(11) 0.168 Uiso 0.25 1 d D U P I 2
H1B_11 H 0.0165(13) 1.3720(11) -0.3946(9) 0.168 Uiso 0.25 1 d D U P J 2
O_12 O -0.0222(6) 1.4548(7) -0.5254(9) 0.115(5) Uiso 0.25 1 d D . P . .
HO_12 H -0.050(4) 1.477(4) -0.6006(11) 0.173 Uiso 0.25 1 d D U P . .
C_12 C 0.0314(4) 1.5180(6) -0.4490(6) 0.0357(18) Uiso 0.25 1 d D . P . .
H3_12 H 0.0755(6) 1.5167(14) -0.4502(13) 0.054 Uiso 0.25 1 d D U P . .
H2_12 H 0.0095(8) 1.5845(6) -0.4692(16) 0.054 Uiso 0.25 1 d D U P . .
H1_12 H 0.0515(9) 1.5027(13) -0.3671(6) 0.054 Uiso 0.25 1 d D U P . .

loop_
_atom_site_aniso_label
_atom_site_aniso_U_11
_atom_site_aniso_U_22
_atom_site_aniso_U_33
_atom_site_aniso_U_23
_atom_site_aniso_U_13
_atom_site_aniso_U_12
Fe1_1 0.01219(13) 0.02998(15) 0.02140(14) -0.00173(9) 0.01066(11) -0.00092(8)
N1_1 0.0166(6) 0.0308(7) 0.0221(7) -0.0006(6) 0.0120(6) 0.0003(5)
N2_1 0.0211(7) 0.0324(8) 0.0226(7) -0.0007(6) 0.0131(6) 0.0011(6)
N3_1 0.0202(7) 0.0345(8) 0.0231(7) -0.0005(6) 0.0114(6) 0.0010(6)
N4_1 0.0172(6) 0.0349(8) 0.0233(7) -0.0013(6) 0.0097(6) -0.0004(6)
N5_1 0.0136(6) 0.0298(7) 0.0222(7) 0.0001(5) 0.0110(5) 0.0012(5)
N6_1 0.0178(6) 0.0312(7) 0.0218(6) -0.0014(6) 0.0126(6) 0.0001(5)
N7_1 0.0168(6) 0.0317(7) 0.0241(7) -0.0011(6) 0.0133(6) -0.0013(5)
N8_1 0.0145(6) 0.0330(8) 0.0239(7) -0.0022(6) 0.0119(6) 0.0001(5)
N9_1 0.0183(7) 0.0367(8) 0.0265(7) -0.0001(6) 0.0127(6) 0.0024(6)
N10_1 0.0220(7) 0.0391(9) 0.0282(8) 0.0002(7) 0.0147(6) 0.0023(6)
N11_1 0.0215(7) 0.0367(8) 0.0273(7) -0.0004(6) 0.0152(6) 0.0001(6)
N12_1 0.0145(6) 0.0304(7) 0.0238(7) -0.0029(5) 0.0125(6) -0.0015(5)
N13_1 0.0135(6) 0.0319(7) 0.0263(7) -0.0007(6) 0.0119(6) 0.0002(5)
N14_1 0.0139(6) 0.0314(7) 0.0244(7) -0.0018(6) 0.0118(6) -0.0008(5)
C1_1 0.0143(7) 0.0323(9) 0.0228(7) -0.0002(6) 0.0104(6) -0.0003(6)
C2_1 0.0133(7) 0.0345(9) 0.0226(7) -0.0004(6) 0.0104(6) -0.0003(6)
C3_1 0.0156(7) 0.0439(10) 0.0282(8) -0.0016(7) 0.0134(7) -0.0008(7)
C4_1 0.0185(8) 0.0486(12) 0.0277(9) 0.0012(8) 0.0160(7) 0.0026(7)
C5_1 0.0199(8) 0.0409(10) 0.0241(8) 0.0002(7) 0.0147(7) 0.0039(7)
C6_1 0.0156(7) 0.0316(8) 0.0210(7) 0.0015(6) 0.0106(6) 0.0017(6)
C7_1 0.0263(8) 0.0323(9) 0.0220(8) -0.0017(7) 0.0136(7) 0.0004(7)
C8_1 0.0261(8) 0.0338(9) 0.0246(8) -0.0030(7) 0.0117(7) -0.0039(7)
C9_1 0.0186(7) 0.0344(9) 0.0261(8) -0.0014(7) 0.0115(7) -0.0038(7)
C10_1 0.0173(7) 0.0327(9) 0.0241(8) -0.0036(7) 0.0132(6) -0.0030(6)
C11_1 0.0167(7) 0.0323(9) 0.0243(8) -0.0025(6) 0.0136(7) -0.0022(6)
C12_1 0.0208(8) 0.0418(11) 0.0343(10) 0.0019(8) 0.0201(8) -0.0005(7)
C13_1 0.0205(8) 0.0440(11) 0.0397(11) 0.0009(8) 0.0223(8) 0.0004(7)
C14_1 0.0169(7) 0.0371(9) 0.0330(9) -0.0019(7) 0.0164(7) 0.0013(7)
C15_1 0.0152(7) 0.0301(8) 0.0250(8) -0.0038(6) 0.0124(6) -0.0023(6)
C16_1 0.0170(7) 0.0350(9) 0.0284(9) 0.0014(7) 0.0108(7) 0.0015(7)
C17_1 0.0212(8) 0.0358(9) 0.0256(8) 0.0014(7) 0.0117(7) 0.0004(7)
C18_1 0.0201(7) 0.0346(9) 0.0252(8) -0.0016(7) 0.0139(7) -0.0023(7)
OA_11 0.0499(17) 0.108(3) 0.0654(19) 0.0297(18) 0.0247(14) -0.0168(17)
CA_11 0.025(2) 0.146(5) 0.084(3) -0.025(3) -0.004(2) -0.001(3)
OB_11 0.0499(17) 0.108(3) 0.0654(19) 0.0297(18) 0.0247(14) -0.0168(17)
CB_11 0.025(2) 0.146(5) 0.084(3) -0.025(3) -0.004(2) -0.001(3)

loop_
_atom_type_symbol
_atom_type_description
_atom_type_scat_dispersion_real
_atom_type_scat_dispersion_imag
_atom_type_scat_source
C C 0.0030 0.0016 'International Tables Vol C Tables 4.2.6.8 and 6.1.1.4'
H H 0.0000 0.0000 'International Tables Vol C Tables 4.2.6.8 and 6.1.1.4'
N N 0.0059 0.0032 'International Tables Vol C Tables 4.2.6.8 and 6.1.1.4'
Fe Fe 0.3456 0.8265 'International Tables Vol C Tables 4.2.6.8 and 6.1.1.4'
O O 0.0106 0.0060 'International Tables Vol C Tables 4.2.6.8 and 6.1.1.4'

loop_
_geom_angle_atom_site_label_1
_geom_angle_atom_site_label_2
_geom_angle_atom_site_label_3
_geom_angle
_geom_angle_site_symmetry_1
_geom_angle_site_symmetry_3
N5_1 Fe1_1 N12_1 177.18(6) . .
N5_1 Fe1_1 N7_1 79.93(6) . .
N12_1 Fe1_1 N7_1 98.07(6) . .
N5_1 Fe1_1 N1_1 79.98(6) . .
N12_1 Fe1_1 N1_1 102.02(6) . .
N7_1 Fe1_1 N1_1 159.91(6) . .
N5_1 Fe1_1 N14_1 97.88(6) . .
N12_1 Fe1_1 N14_1 80.12(7) . .
N7_1 Fe1_1 N14_1 90.91(7) . .
N1_1 Fe1_1 N14_1 92.12(7) . .
N5_1 Fe1_1 N8_1 102.28(6) . .
N12_1 Fe1_1 N8_1 79.70(6) . .
N7_1 Fe1_1 N8_1 91.56(7) . .
N1_1 Fe1_1 N8_1 92.40(6) . .
N14_1 Fe1_1 N8_1 159.81(6) . .
N2_1 N1_1 C1_1 105.80(15) . .
N2_1 N1_1 Fe1_1 139.87(12) . .
C1_1 N1_1 Fe1_1 114.33(12) . .
N3_1 N2_1 N1_1 108.10(15) . .
N2_1 N3_1 N4_1 110.28(15) . .
C1_1 N4_1 N3_1 104.57(15) . .
C6_1 N5_1 C2_1 119.98(15) . .
C6_1 N5_1 Fe1_1 119.77(12) . .
C2_1 N5_1 Fe1_1 120.24(12) . .
C7_1 N6_1 N7_1 111.08(15) . .
C7_1 N6_1 C6_1 132.55(16) . .
N7_1 N6_1 C6_1 116.36(15) . .
C9_1 N7_1 N6_1 105.57(15) . .
C9_1 N7_1 Fe1_1 141.51(14) . .
N6_1 N7_1 Fe1_1 112.87(11) . .
N9_1 N8_1 C10_1 105.64(15) . .
N9_1 N8_1 Fe1_1 140.29(13) . .
C10_1 N8_1 Fe1_1 114.07(12) . .
N10_1 N9_1 N8_1 107.79(15) . .
N9_1 N10_1 N11_1 110.69(16) . .
C10_1 N11_1 N10_1 104.16(16) . .
C15_1 N12_1 C11_1 120.03(15) . .
C15_1 N12_1 Fe1_1 119.21(13) . .
C11_1 N12_1 Fe1_1 120.67(12) . .
C16_1 N13_1 N14_1 110.92(16) . .
C16_1 N13_1 C15_1 132.25(15) . .
N14_1 N13_1 C15_1 116.43(15) . .
C18_1 N14_1 N13_1 105.45(15) . .
C18_1 N14_1 Fe1_1 142.04(13) . .
N13_1 N14_1 Fe1_1 112.47(12) . .
N4_1 C1_1 N1_1 111.24(16) . .
N4_1 C1_1 C2_1 132.44(16) . .
N1_1 C1_1 C2_1 116.31(16) . .
N5_1 C2_1 C3_1 120.80(17) . .
N5_1 C2_1 C1_1 109.13(15) . .
C3_1 C2_1 C1_1 130.06(17) . .
C2_1 C3_1 C4_1 118.37(18) . .
C2_1 C3_1 H3_1 120.8 . .
C4_1 C3_1 H3_1 120.8 . .
C3_1 C4_1 C5_1 120.98(18) . .
C3_1 C4_1 H4_1 119.5 . .
C5_1 C4_1 H4_1 119.5 . .
C6_1 C5_1 C4_1 116.82(18) . .
C6_1 C5_1 H5_1 121.6 . .
C4_1 C5_1 H5_1 121.6 . .
N5_1 C6_1 C5_1 123.00(17) . .
N5_1 C6_1 N6_1 111.04(15) . .
C5_1 C6_1 N6_1 125.96(17) . .
N6_1 C7_1 C8_1 106.53(17) . .
N6_1 C7_1 H7_1 126.7 . .
C8_1 C7_1 H7_1 126.7 . .
C7_1 C8_1 C9_1 106.21(17) . .
C7_1 C8_1 H8_1 126.9 . .
C9_1 C8_1 H8_1 126.9 . .
N7_1 C9_1 C8_1 110.60(17) . .
N7_1 C9_1 H9_1 124.7 . .
C8_1 C9_1 H9_1 124.7 . .
N11_1 C10_1 N8_1 111.72(16) . .
N11_1 C10_1 C11_1 132.16(17) . .
N8_1 C10_1 C11_1 116.12(17) . .
N12_1 C11_1 C12_1 121.03(17) . .
N12_1 C11_1 C10_1 109.30(15) . .
C12_1 C11_1 C10_1 129.67(18) . .
C11_1 C12_1 C13_1 118.18(19) . .
C11_1 C12_1 H12_1 120.9 . .
C13_1 C12_1 H12_1 120.9 . .
C14_1 C13_1 C12_1 121.03(18) . .
C14_1 C13_1 H13_1 119.5 . .
C12_1 C13_1 H13_1 119.5 . .
C13_1 C14_1 C15_1 117.01(18) . .
C13_1 C14_1 H14_1 121.5 . .
C15_1 C14_1 H14_1 121.5 . .
N12_1 C15_1 C14_1 122.70(18) . .
N12_1 C15_1 N13_1 111.62(15) . .
C14_1 C15_1 N13_1 125.66(17) . .
N13_1 C16_1 C17_1 106.84(17) . .
N13_1 C16_1 H16_1 126.6 . .
C17_1 C16_1 H16_1 126.6 . .
C16_1 C17_1 C18_1 105.92(17) . .
C16_1 C17_1 H17_1 127.0 . .
C18_1 C17_1 H17_1 127.0 . .
N14_1 C18_1 C17_1 110.87(17) . .
N14_1 C18_1 H18_1 124.6 . .
C17_1 C18_1 H18_1 124.6 . .
CA_11 OA_11 HOA_11 110.91(13) . .
OA_11 CA_11 H3A_11 110.57(11) . .
OA_11 CA_11 H2A_11 110.57(11) . .
H3A_11 CA_11 H2A_11 108.35(12) . .
OA_11 CA_11 H1A_11 110.56(11) . .
H3A_11 CA_11 H1A_11 108.36(12) . .
H2A_11 CA_11 H1A_11 108.36(12) . .
CB_11 OB_11 HOB_11 110.82(14) . .
OB_11 CB_11 H3B_11 110.52(11) . .
OB_11 CB_11 H2B_11 110.51(11) . .
H3B_11 CB_11 H2B_11 108.41(12) . .
OB_11 CB_11 H1B_11 110.51(11) . .
H3B_11 CB_11 H1B_11 108.41(12) . .
H2B_11 CB_11 H1B_11 108.40(12) . .
C_12 O_12 C_12 81.3(16) 5_584 .
C_12 O_12 O_12 62.6(16) 5_584 5_584
C_12 O_12 O_12 18.7(5) . 5_584
C_12 O_12 HO_12 32(3) 5_584 .
C_12 O_12 HO_12 110.85(14) . .
O_12 O_12 HO_12 92.6(7) 5_584 .
O_12 C_12 O_12 98.7(16) 5_584 .
O_12 C_12 C_12 78.1(15) 5_584 5_584
O_12 C_12 C_12 20.6(6) . 5_584
O_12 C_12 H3_12 87(2) 5_584 .
O_12 C_12 H3_12 110.53(11) . .
C_12 C_12 H3_12 109.0(9) 5_584 .
O_12 C_12 H2_12 32(2) 5_584 .
O_12 C_12 H2_12 110.53(11) . .
C_12 C_12 H2_12 92.5(7) 5_584 .
H3_12 C_12 H2_12 108.40(12) . .
O_12 C_12 H1_12 139(2) 5_584 .
O_12 C_12 H1_12 110.52(11) . .
C_12 C_12 H1_12 128.0(7) 5_584 .
H3_12 C_12 H1_12 108.40(12) . .
H2_12 C_12 H1_12 108.40(12) . .

loop_
_geom_bond_atom_site_label_1
_geom_bond_atom_site_label_2
_geom_bond_distance
_geom_bond_site_symmetry_2
Fe1_1 N5_1 1.9102(15) .
Fe1_1 N12_1 1.9122(15) .
Fe1_1 N7_1 1.9648(16) .
Fe1_1 N1_1 1.9695(16) .
Fe1_1 N14_1 1.9755(16) .
Fe1_1 N8_1 1.9863(17) .
N1_1 N2_1 1.343(2) .
N1_1 C1_1 1.351(2) .
N2_1 N3_1 1.329(2) .
N3_1 N4_1 1.352(2) .
N4_1 C1_1 1.333(2) .
N5_1 C6_1 1.332(2) .
N5_1 C2_1 1.359(2) .
N6_1 C7_1 1.362(2) .
N6_1 N7_1 1.378(2) .
N6_1 C6_1 1.399(2) .
N7_1 C9_1 1.322(2) .
N8_1 N9_1 1.338(2) .
N8_1 C10_1 1.353(2) .
N9_1 N10_1 1.333(2) .
N10_1 N11_1 1.348(2) .
N11_1 C10_1 1.326(3) .
N12_1 C15_1 1.335(2) .
N12_1 C11_1 1.351(2) .
N13_1 C16_1 1.363(2) .
N13_1 N14_1 1.378(2) .
N13_1 C15_1 1.396(2) .
N14_1 C18_1 1.324(2) .
C1_1 C2_1 1.449(3) .
C2_1 C3_1 1.386(2) .
C3_1 C4_1 1.390(3) .
C3_1 H3_1 0.9500 .
C4_1 C5_1 1.392(3) .
C4_1 H4_1 0.9500 .
C5_1 C6_1 1.386(3) .
C5_1 H5_1 0.9500 .
C7_1 C8_1 1.369(3) .
C7_1 H7_1 0.9500 .
C8_1 C9_1 1.411(3) .
C8_1 H8_1 0.9500 .
C9_1 H9_1 0.9500 .
C10_1 C11_1 1.455(2) .
C11_1 C12_1 1.385(2) .
C12_1 C13_1 1.393(3) .
C12_1 H12_1 0.9500 .
C13_1 C14_1 1.385(3) .
C13_1 H13_1 0.9500 .
C14_1 C15_1 1.388(2) .
C14_1 H14_1 0.9500 .
C16_1 C17_1 1.368(3) .
C16_1 H16_1 0.9500 .
C17_1 C18_1 1.410(3) .
C17_1 H17_1 0.9500 .
C18_1 H18_1 0.9500 .
OA_11 CA_11 1.4142(10) .
OA_11 HOA_11 0.9701(11) .
CA_11 H3A_11 1.0654(9) .
CA_11 H2A_11 1.0654(9) .
CA_11 H1A_11 1.0654(9) .
OB_11 CB_11 1.4153(10) .
OB_11 HOB_11 0.9701(10) .
CB_11 H3B_11 1.0651(9) .
CB_11 H2B_11 1.0651(9) .
CB_11 H1B_11 1.0651(9) .
O_12 C_12 0.510(15) 5_584
O_12 C_12 1.4150(9) .
O_12 O_12 1.575(16) 5_584
O_12 HO_12 0.9700(11) .
C_12 O_12 0.510(15) 5_584
C_12 C_12 1.430(14) 5_584
C_12 H3_12 1.0652(10) .
C_12 H2_12 1.0652(9) .
C_12 H1_12 1.0652(9) .

loop_
_geom_torsion_atom_site_label_1
_geom_torsion_atom_site_label_2
_geom_torsion_atom_site_label_3
_geom_torsion_atom_site_label_4
_geom_torsion
_geom_torsion_site_symmetry_1
_geom_torsion_site_symmetry_2
_geom_torsion_site_symmetry_3
_geom_torsion_site_symmetry_4
C1_1 N1_1 N2_1 N3_1 0.14(19) . . . .
Fe1_1 N1_1 N2_1 N3_1 -178.98(15) . . . .
N1_1 N2_1 N3_1 N4_1 -0.2(2) . . . .
N2_1 N3_1 N4_1 C1_1 0.2(2) . . . .
C7_1 N6_1 N7_1 C9_1 0.0(2) . . . .
C6_1 N6_1 N7_1 C9_1 179.94(16) . . . .
C7_1 N6_1 N7_1 Fe1_1 178.13(12) . . . .
C6_1 N6_1 N7_1 Fe1_1 -1.91(19) . . . .
C10_1 N8_1 N9_1 N10_1 0.1(2) . . . .
Fe1_1 N8_1 N9_1 N10_1 179.24(15) . . . .
N8_1 N9_1 N10_1 N11_1 0.2(2) . . . .
N9_1 N10_1 N11_1 C10_1 -0.5(2) . . . .
C16_1 N13_1 N14_1 C18_1 -0.4(2) . . . .
C15_1 N13_1 N14_1 C18_1 -174.04(16) . . . .
C16_1 N13_1 N14_1 Fe1_1 177.85(12) . . . .
C15_1 N13_1 N14_1 Fe1_1 4.21(19) . . . .
N3_1 N4_1 C1_1 N1_1 -0.1(2) . . . .
N3_1 N4_1 C1_1 C2_1 179.18(19) . . . .
N2_1 N1_1 C1_1 N4_1 0.0(2) . . . .
Fe1_1 N1_1 C1_1 N4_1 179.39(12) . . . .
N2_1 N1_1 C1_1 C2_1 -179.43(15) . . . .
Fe1_1 N1_1 C1_1 C2_1 -0.1(2) . . . .
C6_1 N5_1 C2_1 C3_1 0.9(3) . . . .
Fe1_1 N5_1 C2_1 C3_1 179.67(14) . . . .
C6_1 N5_1 C2_1 C1_1 179.91(16) . . . .
Fe1_1 N5_1 C2_1 C1_1 -1.3(2) . . . .
N4_1 C1_1 C2_1 N5_1 -178.47(19) . . . .
N1_1 C1_1 C2_1 N5_1 0.8(2) . . . .
N4_1 C1_1 C2_1 C3_1 0.4(4) . . . .
N1_1 C1_1 C2_1 C3_1 179.73(19) . . . .
N5_1 C2_1 C3_1 C4_1 0.3(3) . . . .
C1_1 C2_1 C3_1 C4_1 -178.46(19) . . . .
C2_1 C3_1 C4_1 C5_1 -0.3(3) . . . .
C3_1 C4_1 C5_1 C6_1 -0.9(3) . . . .
C2_1 N5_1 C6_1 C5_1 -2.2(3) . . . .
Fe1_1 N5_1 C6_1 C5_1 178.98(14) . . . .
C2_1 N5_1 C6_1 N6_1 178.35(15) . . . .
Fe1_1 N5_1 C6_1 N6_1 -0.4(2) . . . .
C4_1 C5_1 C6_1 N5_1 2.2(3) . . . .
C4_1 C5_1 C6_1 N6_1 -178.44(18) . . . .
C7_1 N6_1 C6_1 N5_1 -178.51(18) . . . .
N7_1 N6_1 C6_1 N5_1 1.5(2) . . . .
C7_1 N6_1 C6_1 C5_1 2.1(3) . . . .
N7_1 N6_1 C6_1 C5_1 -177.86(17) . . . .
N7_1 N6_1 C7_1 C8_1 -0.2(2) . . . .
C6_1 N6_1 C7_1 C8_1 179.85(19) . . . .
N6_1 C7_1 C8_1 C9_1 0.3(2) . . . .
N6_1 N7_1 C9_1 C8_1 0.2(2) . . . .
Fe1_1 N7_1 C9_1 C8_1 -177.02(16) . . . .
C7_1 C8_1 C9_1 N7_1 -0.4(2) . . . .
N10_1 N11_1 C10_1 N8_1 0.6(2) . . . .
N10_1 N11_1 C10_1 C11_1 179.75(19) . . . .
N9_1 N8_1 C10_1 N11_1 -0.5(2) . . . .
Fe1_1 N8_1 C10_1 N11_1 -179.86(12) . . . .
N9_1 N8_1 C10_1 C11_1 -179.77(15) . . . .
Fe1_1 N8_1 C10_1 C11_1 0.9(2) . . . .
C15_1 N12_1 C11_1 C12_1 -0.9(3) . . . .
Fe1_1 N12_1 C11_1 C12_1 175.64(15) . . . .
C15_1 N12_1 C11_1 C10_1 179.38(15) . . . .
Fe1_1 N12_1 C11_1 C10_1 -4.1(2) . . . .
N11_1 C10_1 C11_1 N12_1 -177.21(19) . . . .
N8_1 C10_1 C11_1 N12_1 1.9(2) . . . .
N11_1 C10_1 C11_1 C12_1 3.1(3) . . . .
N8_1 C10_1 C11_1 C12_1 -177.82(19) . . . .
N12_1 C11_1 C12_1 C13_1 1.4(3) . . . .
C10_1 C11_1 C12_1 C13_1 -178.92(19) . . . .
C11_1 C12_1 C13_1 C14_1 -0.7(3) . . . .
C12_1 C13_1 C14_1 C15_1 -0.5(3) . . . .
C11_1 N12_1 C15_1 C14_1 -0.4(3) . . . .
Fe1_1 N12_1 C15_1 C14_1 -177.00(14) . . . .
C11_1 N12_1 C15_1 N13_1 178.01(15) . . . .
Fe1_1 N12_1 C15_1 N13_1 1.4(2) . . . .
C13_1 C14_1 C15_1 N12_1 1.1(3) . . . .
C13_1 C14_1 C15_1 N13_1 -177.10(18) . . . .
C16_1 N13_1 C15_1 N12_1 -175.67(19) . . . .
N14_1 N13_1 C15_1 N12_1 -3.7(2) . . . .
C16_1 N13_1 C15_1 C14_1 2.7(3) . . . .
N14_1 N13_1 C15_1 C14_1 174.68(17) . . . .
N14_1 N13_1 C16_1 C17_1 0.2(2) . . . .
C15_1 N13_1 C16_1 C17_1 172.53(19) . . . .
N13_1 C16_1 C17_1 C18_1 0.0(2) . . . .
N13_1 N14_1 C18_1 C17_1 0.4(2) . . . .
Fe1_1 N14_1 C18_1 C17_1 -176.96(16) . . . .
C16_1 C17_1 C18_1 N14_1 -0.3(2) . . . .
C_12 O_12 C_12 O_12 0.010(10) 5_584 . . 5_584
O_12 O_12 C_12 C_12 -0.010(14) 5_584 . . 5_584
